data_2231389
loop_
_publ_author_name
'Yumata, Nonzaliseko'
'Gerber, Thomas'
'Hosten, Eric'
'Betz, Richard'

_publ_section_title
;
 <i>N</i>,<i>N</i>'-Bis[(<i>E</i>)-2,4,6-trimethylbenzylidene]ethane-1,2-diamine
;
_journal_coeditor_code ZS2130
_journal_issue 8
_journal_name_full 'Acta Crystallographica Section E'
_journal_page_first o2175
_journal_paper_doi 10.1107/S1600536811029424
_journal_volume 67
_journal_year 2011
_chemical_formula_iupac 'C22 H28 N2'
_chemical_formula_moiety 'C22 H28 N2'
_chemical_formula_sum 'C22 H28 N2'
_chemical_formula_weight 320.46
_chemical_name_systematic
;
<i>N</i>,<i>N</i>'-Bis[(<i>E</i>)-2,4,6-trimethylbenzylidene]ethane-1,2-diamine
;
_space_group_IT_number 14
_symmetry_cell_setting monoclinic
_symmetry_space_group_name_Hall '-P 2ybc'
_symmetry_space_group_name_H-M 'P 1 21/c 1'
_atom_sites_solution_hydrogens geom
_atom_sites_solution_primary direct
_atom_sites_solution_secondary difmap
_audit_creation_method SHELXL-97
_cell_angle_alpha 90.00
_cell_angle_beta 93.154(2)
_cell_angle_gamma 90.00
_cell_formula_units_Z 2
_cell_length_a 11.1346(5)
_cell_length_b 5.2082(2)
_cell_length_c 15.9958(7)
_cell_measurement_reflns_used 1409
_cell_measurement_temperature 200(2)
_cell_measurement_theta_max 25.21
_cell_measurement_theta_min 2.55
_cell_volume 926.21(7)
_computing_cell_refinement 'SAINT (Bruker, 2010)'
_computing_data_collection 'APEX2 (Bruker, 2010)'
_computing_data_reduction 'SAINT (Bruker, 2010)'
_computing_molecular_graphics 'ORTEP-3 (Farrugia, 1997) and Mercury (Macrae <i>et al.</i>, 2008)'
_computing_publication_material 'SHELXL97 (Sheldrick, 2008) and PLATON (Spek, 2009)'
_computing_structure_refinement 'SHELXL97 (Sheldrick, 2008)'
_computing_structure_solution 'SHELXS97 (Sheldrick, 2008)'
_diffrn_ambient_temperature 200(2)
_diffrn_measured_fraction_theta_full 1.000
_diffrn_measured_fraction_theta_max 1.000
_diffrn_measurement_device_type 'Bruker APEXII CCD'
_diffrn_measurement_method '\f and \w'
_diffrn_radiation_monochromator graphite
_diffrn_radiation_source 'fine-focus sealed tube'
_diffrn_radiation_type MoK\a
_diffrn_radiation_wavelength 0.71073
_diffrn_reflns_av_R_equivalents 0.0660
_diffrn_reflns_av_sigmaI/netI 0.0809
_diffrn_reflns_limit_h_max 14
_diffrn_reflns_limit_h_min -14
_diffrn_reflns_limit_k_max 6
_diffrn_reflns_limit_k_min -6
_diffrn_reflns_limit_l_max 21
_diffrn_reflns_limit_l_min -21
_diffrn_reflns_number 8541
_diffrn_reflns_theta_full 28.31
_diffrn_reflns_theta_max 28.31
_diffrn_reflns_theta_min 1.83
_exptl_absorpt_coefficient_mu 0.067
_exptl_absorpt_correction_type none
_exptl_crystal_colour colourless
_exptl_crystal_density_diffrn 1.149
_exptl_crystal_density_method 'not measured'
_exptl_crystal_description rod
_exptl_crystal_F_000 348
_exptl_crystal_size_max 0.207
_exptl_crystal_size_mid 0.093
_exptl_crystal_size_min 0.074
_refine_diff_density_max 0.209
_refine_diff_density_min -0.184
_refine_ls_extinction_method none
_refine_ls_goodness_of_fit_ref 0.892
_refine_ls_hydrogen_treatment constr
_refine_ls_matrix_type full
_refine_ls_number_parameters 112
_refine_ls_number_reflns 2298
_refine_ls_number_restraints 0
_refine_ls_restrained_S_all 0.892
_refine_ls_R_factor_all 0.1138
_refine_ls_R_factor_gt 0.0473
_refine_ls_shift/su_max 0.000
_refine_ls_shift/su_mean 0.000
_refine_ls_structure_factor_coef Fsqd
_refine_ls_weighting_details 'calc w=1/[\s^2^(Fo^2^)+(0.0511P)^2^] where P=(Fo^2^+2Fc^2^)/3'
_refine_ls_weighting_scheme calc
_refine_ls_wR_factor_gt 0.0976
_refine_ls_wR_factor_ref 0.1127
_reflns_number_gt 1205
_reflns_number_total 2298
_reflns_threshold_expression I>2\s(I)
_cod_data_source_file zs2130.cif
_cod_data_source_block I
_cod_original_sg_symbol_H-M 'P 21/c'
_cod_database_code 2231389
_cod_database_fobs_code 2231389

loop_
_symmetry_equiv_pos_as_xyz
'x, y, z'
'-x, y+1/2, -z+1/2'
'-x, -y, -z'
'x, -y-1/2, z-1/2'

loop_
_atom_site_type_symbol
_atom_site_label
_atom_site_fract_x
_atom_site_fract_y
_atom_site_fract_z
_atom_site_U_iso_or_equiv
_atom_site_adp_type
_atom_site_calc_flag
_atom_site_refinement_flags
_atom_site_occupancy
_atom_site_symmetry_multiplicity
N N1 0.37236(13) 0.1259(3) 0.05808(8) 0.0384(4) Uani d . 1 1
C C1 0.34978(14) 0.0574(3) 0.13110(10) 0.0315(4) Uani d . 1 1
H H1 0.3771 -0.1078 0.1486 0.038 Uiso calc R 1 1
C C2 0.43958(14) -0.0558(3) 0.00940(10) 0.0400(5) Uani d . 1 1
H H2A 0.3934 -0.0954 -0.0437 0.048 Uiso calc R 1 1
H H2B 0.4514 -0.2177 0.0412 0.048 Uiso calc R 1 1
C C11 0.28497(13) 0.2094(3) 0.19186(9) 0.0275(4) Uani d . 1 1
C C12 0.20161(14) 0.4033(3) 0.16864(9) 0.0297(4) Uani d . 1 1
C C13 0.14202(14) 0.5283(3) 0.23055(9) 0.0340(4) Uani d . 1 1
H H13 0.0859 0.6593 0.2147 0.041 Uiso calc R 1 1
C C14 0.16123(14) 0.4694(3) 0.31499(10) 0.0322(4) Uani d . 1 1
C C15 0.24383(14) 0.2802(3) 0.33654(9) 0.0320(4) Uani d . 1 1
H H15 0.2584 0.2385 0.3940 0.038 Uiso calc R 1 1
C C16 0.30645(14) 0.1486(3) 0.27741(9) 0.0290(4) Uani d . 1 1
C C17 0.17222(15) 0.4778(3) 0.07837(10) 0.0398(5) Uani d . 1 1
H H17A 0.1050 0.5996 0.0756 0.060 Uiso calc R 1 1
H H17B 0.1498 0.3240 0.0458 0.060 Uiso calc R 1 1
H H17C 0.2428 0.5579 0.0552 0.060 Uiso calc R 1 1
C C18 0.09542(17) 0.6100(3) 0.38071(11) 0.0487(5) Uani d . 1 1
H H18A 0.1299 0.5635 0.4364 0.073 Uiso calc R 1 1
H H18B 0.0101 0.5625 0.3762 0.073 Uiso calc R 1 1
H H18C 0.1034 0.7955 0.3723 0.073 Uiso calc R 1 1
C C19 0.39721(15) -0.0503(3) 0.30684(10) 0.0394(4) Uani d . 1 1
H H19A 0.4074 -0.0454 0.3681 0.059 Uiso calc R 1 1
H H19B 0.4744 -0.0142 0.2827 0.059 Uiso calc R 1 1
H H19C 0.3689 -0.2209 0.2889 0.059 Uiso calc R 1 1

loop_
_atom_site_aniso_label
_atom_site_aniso_U_11
_atom_site_aniso_U_22
_atom_site_aniso_U_33
_atom_site_aniso_U_12
_atom_site_aniso_U_13
_atom_site_aniso_U_23
N1 0.0414(8) 0.0446(9) 0.0303(8) 0.0052(7) 0.0114(6) -0.0025(7)
C1 0.0324(9) 0.0305(9) 0.0319(9) -0.0017(7) 0.0039(7) -0.0024(7)
C2 0.0443(11) 0.0457(11) 0.0308(9) 0.0052(9) 0.0099(8) -0.0067(8)
C11 0.0271(8) 0.0303(9) 0.0255(8) -0.0059(7) 0.0049(7) -0.0009(7)
C12 0.0297(9) 0.0327(9) 0.0267(9) -0.0040(7) 0.0023(7) 0.0001(7)
C13 0.0332(9) 0.0365(10) 0.0321(9) 0.0045(8) 0.0014(7) -0.0005(8)
C14 0.0330(9) 0.0355(10) 0.0286(9) -0.0016(8) 0.0058(7) -0.0048(7)
C15 0.0372(10) 0.0367(10) 0.0224(8) -0.0068(8) 0.0035(7) 0.0017(7)
C16 0.0309(9) 0.0283(9) 0.0281(9) -0.0051(7) 0.0037(7) 0.0022(7)
C17 0.0418(10) 0.0490(11) 0.0288(9) 0.0045(9) 0.0028(8) 0.0044(8)
C18 0.0547(12) 0.0546(13) 0.0377(11) 0.0095(10) 0.0118(9) -0.0082(9)
C19 0.0425(10) 0.0408(10) 0.0349(10) 0.0029(9) 0.0024(8) 0.0065(8)

loop_
_atom_type_symbol
_atom_type_description
_atom_type_scat_dispersion_real
_atom_type_scat_dispersion_imag
_atom_type_scat_source
C C 0.0033 0.0016 'International Tables Vol C Tables 4.2.6.8 and 6.1.1.4'
H H 0.0000 0.0000 'International Tables Vol C Tables 4.2.6.8 and 6.1.1.4'
N N 0.0061 0.0033 'International Tables Vol C Tables 4.2.6.8 and 6.1.1.4'

loop_
_geom_angle_atom_site_label_1
_geom_angle_atom_site_label_2
_geom_angle_atom_site_label_3
_geom_angle_site_symmetry_1
_geom_angle_site_symmetry_3
_geom_angle
C1 N1 C2 . . 116.49(14)
N1 C1 C11 . . 126.14(15)
N1 C1 H1 . . 116.9
C11 C1 H1 . . 116.9
N1 C2 C2 . 3_655 110.22(17)
N1 C2 H2A . . 109.6
C2 C2 H2A 3_655 . 109.6
N1 C2 H2B . . 109.6
C2 C2 H2B 3_655 . 109.6
H2A C2 H2B . . 108.1
C12 C11 C16 . . 119.39(14)
C12 C11 C1 . . 123.46(14)
C16 C11 C1 . . 117.12(14)
C13 C12 C11 . . 118.92(14)
C13 C12 C17 . . 118.36(15)
C11 C12 C17 . . 122.71(14)
C12 C13 C14 . . 122.47(16)
C12 C13 H13 . . 118.8
C14 C13 H13 . . 118.8
C15 C14 C13 . . 117.75(14)
C15 C14 C18 . . 121.14(15)
C13 C14 C18 . . 121.11(16)
C14 C15 C16 . . 122.43(15)
C14 C15 H15 . . 118.8
C16 C15 H15 . . 118.8
C15 C16 C11 . . 119.02(15)
C15 C16 C19 . . 118.77(15)
C11 C16 C19 . . 122.19(14)
C12 C17 H17A . . 109.5
C12 C17 H17B . . 109.5
H17A C17 H17B . . 109.5
C12 C17 H17C . . 109.5
H17A C17 H17C . . 109.5
H17B C17 H17C . . 109.5
C14 C18 H18A . . 109.5
C14 C18 H18B . . 109.5
H18A C18 H18B . . 109.5
C14 C18 H18C . . 109.5
H18A C18 H18C . . 109.5
H18B C18 H18C . . 109.5
C16 C19 H19A . . 109.5
C16 C19 H19B . . 109.5
H19A C19 H19B . . 109.5
C16 C19 H19C . . 109.5
H19A C19 H19C . . 109.5
H19B C19 H19C . . 109.5

loop_
_geom_bond_atom_site_label_1
_geom_bond_atom_site_label_2
_geom_bond_site_symmetry_2
_geom_bond_distance
N1 C1 . 1.2597(19)
N1 C2 . 1.458(2)
C1 C11 . 1.473(2)
C1 H1 . 0.9500
C2 C2 3_655 1.511(3)
C2 H2A . 0.9900
C2 H2B . 0.9900
C11 C12 . 1.408(2)
C11 C16 . 1.412(2)
C12 C13 . 1.385(2)
C12 C17 . 1.513(2)
C13 C14 . 1.390(2)
C13 H13 . 0.9500
C14 C15 . 1.379(2)
C14 C18 . 1.504(2)
C15 C16 . 1.387(2)
C15 H15 . 0.9500
C16 C19 . 1.505(2)
C17 H17A . 0.9800
C17 H17B . 0.9800
C17 H17C . 0.9800
C18 H18A . 0.9800
C18 H18B . 0.9800
C18 H18C . 0.9800
C19 H19A . 0.9800
C19 H19B . 0.9800
C19 H19C . 0.9800

loop_
_geom_torsion_atom_site_label_1
_geom_torsion_atom_site_label_2
_geom_torsion_atom_site_label_3
_geom_torsion_atom_site_label_4
_geom_torsion_site_symmetry_4
_geom_torsion
C2 N1 C1 C11 . 179.13(14)
C1 N1 C2 C2 3_655 -115.7(2)
N1 C1 C11 C12 . 25.0(2)
N1 C1 C11 C16 . -156.94(15)
C16 C11 C12 C13 . -0.5(2)
C1 C11 C12 C13 . 177.53(15)
C16 C11 C12 C17 . -179.17(14)
C1 C11 C12 C17 . -1.2(2)
C11 C12 C13 C14 . -0.1(2)
C17 C12 C13 C14 . 178.66(14)
C12 C13 C14 C15 . 0.5(2)
C12 C13 C14 C18 . 179.66(16)
C13 C14 C15 C16 . -0.4(2)
C18 C14 C15 C16 . -179.55(16)
C14 C15 C16 C11 . -0.1(2)
C14 C15 C16 C19 . 178.47(15)
C12 C11 C16 C15 . 0.6(2)
C1 C11 C16 C15 . -177.54(14)
C12 C11 C16 C19 . -177.96(14)
C1 C11 C16 C19 . 3.9(2)
